data_7117050
loop_
_publ_author_name
'Anup Rana'
'Sangsu Lee'
'Dongho Kim'
'Pradeepta K. Panda'

_publ_section_title
;
 Beta-Octakis(methylthio)porphycenes: synthesis, characterisation and
 third order nonlinear optical studies
;
_journal_name_full Chem.Commun.
_journal_page_first 7705
_journal_paper_doi 10.1039/C5cc02279G
_journal_volume 51
_journal_year 2015
_chemical_formula_moiety 'C28 H28 N4 S8, O'
_chemical_formula_sum 'C28 H28 N4 O S8'
_chemical_formula_weight 693.02
_chemical_name_common porphycene
_chemical_name_systematic
; 
 2,3,6,7,12,13,16,17-octa(methylthio)porphycene 
;
_space_group_IT_number 14
_symmetry_cell_setting monoclinic
_symmetry_space_group_name_Hall '-P 2yn'
_symmetry_space_group_name_H-M 'P 1 21/n 1'
_atom_sites_solution_hydrogens geom
_atom_sites_solution_primary direct
_atom_sites_solution_secondary difmap
_audit_creation_method SHELXL-97
_audit_update_record
;
2015-03-04 deposited with the CCDC.
2015-03-30 downloaded from the CCDC.
;
_cell_angle_alpha 90.00
_cell_angle_beta 96.92(2)
_cell_angle_gamma 90.00
_cell_formula_units_Z 4
_cell_length_a 8.8402(17)
_cell_length_b 14.927(3)
_cell_length_c 23.777(5)
_cell_measurement_reflns_used 1486
_cell_measurement_temperature 293(2)
_cell_measurement_theta_max 23.9440
_cell_measurement_theta_min 3.1950
_cell_volume 3114.7(11)
_computing_cell_refinement
;
CrysAlisPro, Agilent Technologies,
Version 1.171.37.30a (release 13-01-2014 CrysAlis171 .NET)
(compiled Jan 13 2014,18:40:09)
;
_computing_data_collection
;
CrysAlisPro, Agilent Technologies,
Version 1.171.37.30a (release 13-01-2014 CrysAlis171 .NET)
(compiled Jan 13 2014,18:40:09)
;
_computing_data_reduction
;
CrysAlisPro, Agilent Technologies,
Version 1.171.37.30a (release 13-01-2014 CrysAlis171 .NET)
(compiled Jan 13 2014,18:40:09)
;
_computing_molecular_graphics
;
 OLEX2: a complete structure solution, refinement and analysis program.
 Dolomanov et al., J. Appl. Cryst. (2009). 42, 339-341
;
_computing_publication_material
;
 OLEX2: a complete structure solution, refinement and analysis program.
 Dolomanov et al., J. Appl. Cryst. (2009). 42, 339-341
;
_computing_structure_refinement 'SHELXL-97 (Sheldrick, 1997)'
_computing_structure_solution 'SHELXS-97 (Sheldrick, 1990)'
_diffrn_ambient_temperature 293(2)
_diffrn_measured_fraction_theta_full 0.999
_diffrn_measured_fraction_theta_max 0.999
_diffrn_measurement_device_type 'Xcalibur, Eos, Gemini'
_diffrn_measurement_method '\w scans'
_diffrn_radiation_monochromator graphite
_diffrn_radiation_source 'fine-focus sealed tube'
_diffrn_radiation_type MoK\a
_diffrn_radiation_wavelength 0.71073
_diffrn_reflns_av_R_equivalents 0.0800
_diffrn_reflns_av_sigmaI/netI 0.1513
_diffrn_reflns_limit_h_max 10
_diffrn_reflns_limit_h_min -7
_diffrn_reflns_limit_k_max 17
_diffrn_reflns_limit_k_min -17
_diffrn_reflns_limit_l_max 28
_diffrn_reflns_limit_l_min -27
_diffrn_reflns_number 12561
_diffrn_reflns_theta_full 25.03
_diffrn_reflns_theta_max 25.03
_diffrn_reflns_theta_min 2.69
_exptl_absorpt_coefficient_mu 0.604
_exptl_absorpt_correction_T_max 0.902
_exptl_absorpt_correction_T_min 0.865
_exptl_absorpt_correction_type multi-scan
_exptl_absorpt_process_details
;
CrysAlisPro, Agilent Technologies,
Version 1.171.37.30a (release 13-01-2014 CrysAlis171 .NET)
(compiled Jan 13 2014,18:40:09)
Empirical absorption correction using spherical harmonics,
 implemented in SCALE3 ABSPACK scaling algorithm.
;
_exptl_crystal_colour 'blue purple'
_exptl_crystal_density_diffrn 1.478
_exptl_crystal_density_method 'not measured'
_exptl_crystal_description block
_exptl_crystal_F_000 1440
_exptl_crystal_size_max 0.24
_exptl_crystal_size_mid 0.20
_exptl_crystal_size_min 0.17
_refine_diff_density_max 0.293
_refine_diff_density_min -0.536
_refine_diff_density_rms 0.076
_refine_ls_extinction_method none
_refine_ls_goodness_of_fit_ref 0.985
_refine_ls_hydrogen_treatment mixed
_refine_ls_matrix_type full
_refine_ls_number_parameters 378
_refine_ls_number_reflns 5515
_refine_ls_number_restraints 0
_refine_ls_restrained_S_all 0.985
_refine_ls_R_factor_all 0.1676
_refine_ls_R_factor_gt 0.0752
_refine_ls_shift/su_max 0.000
_refine_ls_shift/su_mean 0.000
_refine_ls_structure_factor_coef Fsqd
_refine_ls_weighting_details 'calc w=1/[\s^2^(Fo^2^)+(0.0473P)^2^+0.0000P] where P=(Fo^2^+2Fc^2^)/3'
_refine_ls_weighting_scheme calc
_refine_ls_wR_factor_gt 0.1375
_refine_ls_wR_factor_ref 0.1793
_reflns_number_gt 2547
_reflns_number_total 5515
_reflns_threshold_expression >2sigma(I)
_cod_data_source_file c5cc02279g2.cif
_cod_data_source_block OTMPo
_cod_original_cell_volume 3114.9(11)
_cod_original_sg_symbol_H-M 'P 21/n'
_cod_database_code 7117050

loop_
_symmetry_equiv_pos_as_xyz
'x, y, z'
'-x+1/2, y+1/2, -z+1/2'
'-x, -y, -z'
'x-1/2, -y-1/2, z-1/2'

loop_
_atom_site_label
_atom_site_type_symbol
_atom_site_fract_x
_atom_site_fract_y
_atom_site_fract_z
_atom_site_U_iso_or_equiv
_atom_site_adp_type
_atom_site_occupancy
_atom_site_symmetry_multiplicity
_atom_site_calc_flag
_atom_site_refinement_flags
_atom_site_disorder_assembly
_atom_site_disorder_group
S7 S 0.83588(19) 0.43653(10) 0.19992(8) 0.0519(5) Uani 1 1 d . . .
S2 S -0.01060(19) -0.03504(12) 0.20684(8) 0.0541(5) Uani 1 1 d . . .
S6 S 1.01683(19) 0.34661(12) 0.30371(9) 0.0564(5) Uani 1 1 d . . .
S3 S 0.1784(2) -0.12980(11) 0.30737(8) 0.0556(5) Uani 1 1 d . . .
S5 S 0.9253(2) 0.29709(13) 0.44029(9) 0.0729(6) Uani 1 1 d . . .
S1 S 0.0875(2) 0.01155(12) 0.06956(8) 0.0620(6) Uani 1 1 d . . .
S8 S 0.7358(2) 0.34476(13) 0.06749(9) 0.0667(6) Uani 1 1 d . . .
S4 S 0.3276(2) -0.04922(14) 0.44423(9) 0.0722(7) Uani 1 1 d . . .
O1 O 0.5026(4) 0.1555(2) 0.25445(18) 0.0454(11) Uani 1 1 d . . .
N1 N 0.6029(5) 0.2125(3) 0.1964(2) 0.0351(12) Uani 1 1 d . . .
N3 N 0.4084(5) 0.0970(3) 0.3142(2) 0.0338(12) Uani 1 1 d . . .
N4 N 0.3811(5) 0.0883(3) 0.1974(2) 0.0348(12) Uani 1 1 d . . .
C1 C 0.3307(7) 0.0834(3) 0.1421(3) 0.0348(15) Uani 1 1 d . . .
C4 C 0.2836(7) 0.0413(4) 0.2270(3) 0.0368(15) Uani 1 1 d . . .
N2 N 0.6275(6) 0.2223(3) 0.3135(2) 0.0381(13) Uani 1 1 d . . .
C5 C 0.3127(6) 0.0360(4) 0.2854(3) 0.0349(15) Uani 1 1 d . . .
C20 C 0.3931(7) 0.1225(4) 0.0972(3) 0.0396(16) Uani 1 1 d . . .
H20 H 0.3481 0.1048 0.0615 0.047 Uiso 1 1 calc R . .
C15 C 0.6956(6) 0.2735(4) 0.2247(3) 0.0321(15) Uani 1 1 d . . .
C11 C 0.6800(7) 0.2280(4) 0.3686(3) 0.0404(16) Uani 1 1 d . . .
C19 C 0.5099(7) 0.1829(4) 0.0964(3) 0.0462(17) Uani 1 1 d . . .
H19 H 0.5341 0.1965 0.0604 0.055 Uiso 1 1 calc R . .
C14 C 0.7228(7) 0.2691(3) 0.2834(3) 0.0348(15) Uani 1 1 d . . .
C8 C 0.4219(7) 0.0782(4) 0.3700(3) 0.0390(16) Uani 1 1 d . . .
C18 C 0.5989(7) 0.2274(4) 0.1404(3) 0.0372(16) Uani 1 1 d . . .
C16 C 0.7504(6) 0.3330(4) 0.1846(3) 0.0359(15) Uani 1 1 d . . .
C9 C 0.5072(7) 0.1221(4) 0.4142(3) 0.0460(17) Uani 1 1 d . . .
H9 H 0.4874 0.1048 0.4502 0.055 Uiso 1 1 calc R . .
C10 C 0.6168(7) 0.1874(4) 0.4134(3) 0.0490(18) Uani 1 1 d . . .
H10 H 0.6559 0.2083 0.4490 0.059 Uiso 1 1 calc R . .
C6 C 0.2672(6) -0.0281(4) 0.3260(3) 0.0393(16) Uani 1 1 d . . .
C3 C 0.1606(7) 0.0084(4) 0.1881(3) 0.0378(16) Uani 1 1 d . . .
C7 C 0.3295(7) -0.0005(4) 0.3779(3) 0.0423(17) Uani 1 1 d . . .
C12 C 0.8155(8) 0.2794(4) 0.3760(3) 0.0442(17) Uani 1 1 d . . .
C17 C 0.6982(7) 0.3013(4) 0.1321(3) 0.0408(16) Uani 1 1 d . . .
C2 C 0.1910(7) 0.0318(4) 0.1347(3) 0.0412(16) Uani 1 1 d . . .
C23 C 0.3245(8) -0.2057(4) 0.3364(3) 0.073(2) Uani 1 1 d . . .
H23A H 0.4198 -0.1887 0.3240 0.110 Uiso 1 1 calc R . .
H23B H 0.2987 -0.2654 0.3237 0.110 Uiso 1 1 calc R . .
H23C H 0.3331 -0.2036 0.3770 0.110 Uiso 1 1 calc R . .
C13 C 0.8457(7) 0.3032(4) 0.3225(3) 0.0417(17) Uani 1 1 d . . .
C27 C 0.6957(7) 0.5092(4) 0.1627(3) 0.062(2) Uani 1 1 d . . .
H27A H 0.7003 0.5043 0.1227 0.093 Uiso 1 1 calc R . .
H27B H 0.7158 0.5700 0.1745 0.093 Uiso 1 1 calc R . .
H27C H 0.5960 0.4921 0.1710 0.093 Uiso 1 1 calc R . .
C25 C 0.9595(12) 0.4137(5) 0.4403(4) 0.110(4) Uani 1 1 d . . .
H25A H 1.0167 0.4286 0.4097 0.165 Uiso 1 1 calc R . .
H25B H 1.0164 0.4308 0.4756 0.165 Uiso 1 1 calc R . .
H25C H 0.8641 0.4451 0.4356 0.165 Uiso 1 1 calc R . .
C24 C 0.1338(9) -0.0635(6) 0.4495(4) 0.114(3) Uani 1 1 d . . .
H24A H 0.0864 -0.0060 0.4517 0.171 Uiso 1 1 calc R . .
H24B H 0.1216 -0.0974 0.4829 0.171 Uiso 1 1 calc R . .
H24C H 0.0869 -0.0950 0.4167 0.171 Uiso 1 1 calc R . .
C28 C 0.8412(9) 0.2582(5) 0.0398(4) 0.096(3) Uani 1 1 d . . .
H28A H 0.9214 0.2392 0.0682 0.144 Uiso 1 1 calc R . .
H28B H 0.8844 0.2798 0.0073 0.144 Uiso 1 1 calc R . .
H28C H 0.7750 0.2085 0.0291 0.144 Uiso 1 1 calc R . .
C22 C -0.1415(8) 0.0495(5) 0.1795(4) 0.097(3) Uani 1 1 d . . .
H22A H -0.2422 0.0337 0.1872 0.145 Uiso 1 1 calc R . .
H22B H -0.1401 0.0546 0.1393 0.145 Uiso 1 1 calc R . .
H22C H -0.1127 0.1058 0.1973 0.145 Uiso 1 1 calc R . .
C21 C 0.0436(10) -0.1049(4) 0.0723(4) 0.093(3) Uani 1 1 d . . .
H21A H 0.1364 -0.1388 0.0784 0.139 Uiso 1 1 calc R . .
H21B H -0.0132 -0.1228 0.0371 0.139 Uiso 1 1 calc R . .
H21C H -0.0160 -0.1157 0.1027 0.139 Uiso 1 1 calc R . .
C26 C 1.1420(8) 0.2550(5) 0.3236(4) 0.096(3) Uani 1 1 d . . .
H26A H 1.1457 0.2445 0.3635 0.143 Uiso 1 1 calc R . .
H26B H 1.2423 0.2691 0.3146 0.143 Uiso 1 1 calc R . .
H26C H 1.1052 0.2023 0.3032 0.143 Uiso 1 1 calc R . .

loop_
_atom_site_aniso_label
_atom_site_aniso_U_11
_atom_site_aniso_U_22
_atom_site_aniso_U_33
_atom_site_aniso_U_23
_atom_site_aniso_U_13
_atom_site_aniso_U_12
S7 0.0483(11) 0.0431(10) 0.0628(14) 0.0036(9) 0.0007(10) -0.0101(8)
S2 0.0406(10) 0.0637(12) 0.0571(14) 0.0117(10) 0.0021(10) -0.0033(9)
S6 0.0459(11) 0.0635(12) 0.0583(14) 0.0033(10) -0.0002(10) -0.0053(9)
S3 0.0503(11) 0.0513(11) 0.0624(14) 0.0113(9) -0.0041(10) -0.0148(9)
S5 0.0966(16) 0.0736(14) 0.0427(13) 0.0005(10) -0.0161(12) -0.0278(12)
S1 0.0788(14) 0.0602(12) 0.0425(12) 0.0040(9) -0.0117(11) -0.0196(10)
S8 0.0903(16) 0.0673(13) 0.0471(14) 0.0113(10) 0.0266(12) -0.0053(11)
S4 0.0692(14) 0.1023(16) 0.0445(14) 0.0307(12) 0.0041(11) -0.0173(12)
O1 0.047(3) 0.036(2) 0.052(3) 0.003(2) 0.001(2) -0.0024(19)
N1 0.044(3) 0.037(3) 0.025(3) 0.003(2) 0.005(3) 0.002(2)
N3 0.036(3) 0.032(3) 0.034(4) 0.001(2) 0.008(3) 0.006(2)
N4 0.046(3) 0.030(3) 0.026(3) 0.002(2) -0.001(3) -0.001(2)
C1 0.036(4) 0.027(3) 0.040(4) -0.003(3) -0.004(3) -0.002(3)
C4 0.043(4) 0.029(3) 0.038(4) 0.002(3) 0.005(4) 0.008(3)
N2 0.053(3) 0.031(3) 0.030(3) -0.005(2) 0.002(3) 0.000(2)
C5 0.032(3) 0.042(4) 0.029(4) 0.002(3) -0.001(3) 0.003(3)
C20 0.050(4) 0.039(4) 0.030(4) 0.001(3) 0.007(3) -0.002(3)
C15 0.030(3) 0.032(3) 0.035(4) -0.003(3) 0.004(3) 0.002(3)
C11 0.049(4) 0.029(3) 0.042(5) 0.001(3) 0.004(4) -0.006(3)
C19 0.057(4) 0.047(4) 0.037(5) -0.001(3) 0.015(4) -0.002(3)
C14 0.044(4) 0.024(3) 0.037(4) -0.002(3) 0.002(3) 0.002(3)
C8 0.037(4) 0.048(4) 0.033(4) 0.005(3) 0.004(3) 0.002(3)
C18 0.042(4) 0.033(4) 0.035(4) -0.001(3) 0.001(3) 0.003(3)
C16 0.032(3) 0.035(4) 0.041(4) 0.006(3) 0.006(3) 0.001(3)
C9 0.059(5) 0.044(4) 0.034(4) 0.006(3) 0.002(4) 0.004(3)
C10 0.061(5) 0.042(4) 0.041(5) -0.006(3) -0.006(4) 0.001(4)
C6 0.032(4) 0.045(4) 0.041(4) 0.010(3) 0.006(3) -0.002(3)
C3 0.040(4) 0.033(3) 0.038(4) 0.002(3) -0.002(3) 0.001(3)
C7 0.036(4) 0.053(4) 0.038(4) 0.010(3) 0.004(3) 0.002(3)
C12 0.064(5) 0.030(3) 0.036(4) 0.005(3) -0.002(4) -0.003(3)
C17 0.044(4) 0.042(4) 0.038(5) 0.007(3) 0.012(4) 0.003(3)
C2 0.054(4) 0.038(4) 0.029(4) 0.000(3) -0.004(3) 0.008(3)
C23 0.079(5) 0.042(4) 0.095(7) 0.021(4) -0.003(5) -0.011(4)
C13 0.049(4) 0.029(3) 0.044(5) 0.000(3) -0.003(4) 0.005(3)
C27 0.067(5) 0.043(4) 0.075(6) 0.008(4) 0.004(4) -0.005(4)
C25 0.188(10) 0.089(6) 0.055(6) -0.021(5) 0.018(7) -0.069(6)
C24 0.078(6) 0.188(10) 0.080(8) 0.038(7) 0.024(6) -0.021(6)
C28 0.102(7) 0.114(7) 0.081(7) -0.025(5) 0.044(6) -0.016(6)
C22 0.066(6) 0.104(7) 0.123(9) 0.039(6) 0.020(6) 0.022(5)
C21 0.139(8) 0.058(5) 0.073(7) -0.005(4) -0.017(6) -0.035(5)
C26 0.062(5) 0.092(6) 0.131(9) 0.020(6) 0.007(6) 0.026(5)

loop_
_atom_type_symbol
_atom_type_description
_atom_type_scat_dispersion_real
_atom_type_scat_dispersion_imag
_atom_type_scat_source
C C 0.0033 0.0016 'International Tables Vol C Tables 4.2.6.8 and 6.1.1.4'
H H 0.0000 0.0000 'International Tables Vol C Tables 4.2.6.8 and 6.1.1.4'
N N 0.0061 0.0033 'International Tables Vol C Tables 4.2.6.8 and 6.1.1.4'
S S 0.1246 0.1234 'International Tables Vol C Tables 4.2.6.8 and 6.1.1.4'
O O 0.0106 0.0060 'International Tables Vol C Tables 4.2.6.8 and 6.1.1.4'

loop_
_geom_angle_atom_site_label_1
_geom_angle_atom_site_label_2
_geom_angle_atom_site_label_3
_geom_angle
_geom_angle_site_symmetry_1
_geom_angle_site_symmetry_3
C16 S7 C27 100.2(3) . .
C3 S2 C22 100.8(3) . .
C13 S6 C26 100.1(3) . .
C6 S3 C23 99.9(3) . .
C12 S5 C25 103.2(4) . .
C2 S1 C21 103.4(3) . .
C17 S8 C28 102.8(4) . .
C7 S4 C24 103.5(4) . .
C18 N1 C15 108.9(5) . .
C8 N3 C5 109.3(5) . .
C1 N4 C4 108.7(5) . .
N4 C1 C20 128.0(5) . .
N4 C1 C2 109.2(5) . .
C20 C1 C2 122.8(6) . .
N4 C4 C5 119.6(6) . .
N4 C4 C3 108.7(5) . .
C5 C4 C3 131.7(6) . .
C11 N2 C14 108.6(5) . .
N3 C5 C4 119.5(5) . .
N3 C5 C6 108.0(5) . .
C4 C5 C6 132.3(6) . .
C19 C20 C1 131.0(6) . .
C19 C20 H20 114.5 . .
C1 C20 H20 114.5 . .
N1 C15 C14 119.4(5) . .
N1 C15 C16 108.7(6) . .
C14 C15 C16 131.9(6) . .
N2 C11 C10 126.5(6) . .
N2 C11 C12 110.1(6) . .
C10 C11 C12 123.4(6) . .
C20 C19 C18 131.1(6) . .
C20 C19 H19 114.5 . .
C18 C19 H19 114.5 . .
N2 C14 C15 120.6(6) . .
N2 C14 C13 108.0(6) . .
C15 C14 C13 131.3(6) . .
N3 C8 C9 128.7(6) . .
N3 C8 C7 108.0(6) . .
C9 C8 C7 123.2(6) . .
N1 C18 C19 127.4(6) . .
N1 C18 C17 108.6(5) . .
C19 C18 C17 123.9(6) . .
C17 C16 C15 106.9(5) . .
C17 C16 S7 126.3(5) . .
C15 C16 S7 125.8(5) . .
C10 C9 C8 130.2(6) . .
C10 C9 H9 114.9 . .
C8 C9 H9 114.9 . .
C9 C10 C11 131.6(6) . .
C9 C10 H10 114.2 . .
C11 C10 H10 114.2 . .
C7 C6 C5 106.9(5) . .
C7 C6 S3 128.3(5) . .
C5 C6 S3 123.9(5) . .
C2 C3 C4 107.0(5) . .
C2 C3 S2 126.9(5) . .
C4 C3 S2 125.2(5) . .
C6 C7 C8 107.6(6) . .
C6 C7 S4 130.7(5) . .
C8 C7 S4 121.4(5) . .
C13 C12 C11 106.3(6) . .
C13 C12 S5 128.8(5) . .
C11 C12 S5 124.6(5) . .
C16 C17 C18 106.6(5) . .
C16 C17 S8 126.9(5) . .
C18 C17 S8 126.4(5) . .
C3 C2 C1 106.3(6) . .
C3 C2 S1 130.0(5) . .
C1 C2 S1 123.7(5) . .
S3 C23 H23A 109.5 . .
S3 C23 H23B 109.5 . .
H23A C23 H23B 109.5 . .
S3 C23 H23C 109.5 . .
H23A C23 H23C 109.5 . .
H23B C23 H23C 109.5 . .
C12 C13 C14 106.9(6) . .
C12 C13 S6 126.9(6) . .
C14 C13 S6 125.1(5) . .
S7 C27 H27A 109.5 . .
S7 C27 H27B 109.5 . .
H27A C27 H27B 109.5 . .
S7 C27 H27C 109.5 . .
H27A C27 H27C 109.5 . .
H27B C27 H27C 109.5 . .
S5 C25 H25A 109.5 . .
S5 C25 H25B 109.5 . .
H25A C25 H25B 109.5 . .
S5 C25 H25C 109.5 . .
H25A C25 H25C 109.5 . .
H25B C25 H25C 109.5 . .
S4 C24 H24A 109.5 . .
S4 C24 H24B 109.5 . .
H24A C24 H24B 109.5 . .
S4 C24 H24C 109.5 . .
H24A C24 H24C 109.5 . .
H24B C24 H24C 109.5 . .
S8 C28 H28A 109.5 . .
S8 C28 H28B 109.5 . .
H28A C28 H28B 109.5 . .
S8 C28 H28C 109.5 . .
H28A C28 H28C 109.5 . .
H28B C28 H28C 109.5 . .
S2 C22 H22A 109.5 . .
S2 C22 H22B 109.5 . .
H22A C22 H22B 109.5 . .
S2 C22 H22C 109.5 . .
H22A C22 H22C 109.5 . .
H22B C22 H22C 109.5 . .
S1 C21 H21A 109.5 . .
S1 C21 H21B 109.5 . .
H21A C21 H21B 109.5 . .
S1 C21 H21C 109.5 . .
H21A C21 H21C 109.5 . .
H21B C21 H21C 109.5 . .
S6 C26 H26A 109.5 . .
S6 C26 H26B 109.5 . .
H26A C26 H26B 109.5 . .
S6 C26 H26C 109.5 . .
H26A C26 H26C 109.5 . .
H26B C26 H26C 109.5 . .

loop_
_geom_bond_atom_site_label_1
_geom_bond_atom_site_label_2
_geom_bond_distance
_geom_bond_site_symmetry_2
S7 C16 1.739(6) .
S7 C27 1.798(7) .
S2 C3 1.753(6) .
S2 C22 1.781(7) .
S6 C13 1.752(6) .
S6 C26 1.786(7) .
S3 C6 1.741(6) .
S3 C23 1.792(7) .
S5 C12 1.730(7) .
S5 C25 1.767(7) .
S1 C2 1.727(6) .
S1 C21 1.784(7) .
S8 C17 1.737(6) .
S8 C28 1.765(7) .
S4 C7 1.739(6) .
S4 C24 1.746(8) .
N1 C18 1.345(7) .
N1 C15 1.351(7) .
N3 C8 1.346(7) .
N3 C5 1.370(7) .
N4 C1 1.337(7) .
N4 C4 1.370(7) .
C1 C20 1.390(8) .
C1 C2 1.448(8) .
C4 C5 1.384(8) .
C4 C3 1.428(8) .
N2 C11 1.340(7) .
N2 C14 1.362(7) .
C5 C6 1.450(8) .
C20 C19 1.372(8) .
C20 H20 0.9300 .
C15 C14 1.389(8) .
C15 C16 1.430(8) .
C11 C10 1.398(8) .
C11 C12 1.416(8) .
C19 C18 1.400(8) .
C19 H19 0.9300 .
C14 C13 1.435(8) .
C8 C9 1.383(8) .
C8 C7 1.456(8) .
C18 C17 1.438(8) .
C16 C17 1.363(8) .
C9 C10 1.376(8) .
C9 H9 0.9300 .
C10 H10 0.9300 .
C6 C7 1.352(8) .
C3 C2 1.374(8) .
C12 C13 1.376(8) .
C23 H23A 0.9600 .
C23 H23B 0.9600 .
C23 H23C 0.9600 .
C27 H27A 0.9600 .
C27 H27B 0.9600 .
C27 H27C 0.9600 .
C25 H25A 0.9600 .
C25 H25B 0.9600 .
C25 H25C 0.9600 .
C24 H24A 0.9600 .
C24 H24B 0.9600 .
C24 H24C 0.9600 .
C28 H28A 0.9600 .
C28 H28B 0.9600 .
C28 H28C 0.9600 .
C22 H22A 0.9600 .
C22 H22B 0.9600 .
C22 H22C 0.9600 .
C21 H21A 0.9600 .
C21 H21B 0.9600 .
C21 H21C 0.9600 .
C26 H26A 0.9600 .
C26 H26B 0.9600 .
C26 H26C 0.9600 .
